data_2214460
loop_
_publ_author_name
'Ou, Guang-Chuan'
'Ng, Seik Weng'

_publ_section_title
;
 A second <i>C</i>-centred monoclinic modification of racemic potassium
 hydrogen malate monohydrate
;
_journal_coeditor_code XU2280
_journal_issue 7
_journal_name_full 'Acta Crystallographica Section E'
_journal_page_first m2004
_journal_page_last m2004
_journal_paper_doi 10.1107/S1600536807030619
_journal_volume 63
_journal_year 2007
_chemical_formula_iupac '[K (C4 H5 O5) (H2 O)]'
_chemical_formula_moiety 'C4 H7 K O6'
_chemical_formula_sum 'C4 H7 K O6'
_chemical_formula_weight 190.20
_chemical_name_systematic
;
poly[aqua-\m~6~-malato-potassium(I)]
;
_space_group_IT_number 9
_symmetry_cell_setting monoclinic
_symmetry_space_group_name_Hall 'C -2yc'
_symmetry_space_group_name_H-M 'C 1 c 1'
_atom_sites_solution_hydrogens geom
_atom_sites_solution_primary direct
_atom_sites_solution_secondary difmap
_audit_creation_method SHELXL-97
_cell_angle_alpha 90.00
_cell_angle_beta 120.8010(10)
_cell_angle_gamma 90.00
_cell_formula_units_Z 4
_cell_length_a 10.5340(10)
_cell_length_b 10.4940(10)
_cell_length_c 7.5640(8)
_cell_measurement_reflns_used 1338
_cell_measurement_temperature 291(2)
_cell_measurement_theta_max 27.0
_cell_measurement_theta_min 3.0
_cell_volume 718.21(12)
_computing_cell_refinement 'SAINT (Bruker, 2004)'
_computing_data_collection 'SMART (Bruker, 2004)'
_computing_data_reduction SAINT
_computing_molecular_graphics 'X-SEED (Barbour, 2001)'
_computing_publication_material 'publCIF (Westrip, 2007)'
_computing_structure_refinement 'SHELXL97 (Sheldrick, 1997)'
_computing_structure_solution 'SHELXS97 (Sheldrick, 1997)'
_diffrn_ambient_temperature 291(2)
_diffrn_measured_fraction_theta_full 0.96
_diffrn_measured_fraction_theta_max 0.96
_diffrn_measurement_device_type 'Bruker APEX area-detector'
_diffrn_measurement_method '\f and \w'
_diffrn_radiation_monochromator graphite
_diffrn_radiation_source 'fine-focus sealed tube'
_diffrn_radiation_type MoK\a
_diffrn_radiation_wavelength 0.71073
_diffrn_reflns_av_R_equivalents 0.014
_diffrn_reflns_av_sigmaI/netI 0.022
_diffrn_reflns_limit_h_max 10
_diffrn_reflns_limit_h_min -13
_diffrn_reflns_limit_k_max 11
_diffrn_reflns_limit_k_min -13
_diffrn_reflns_limit_l_max 9
_diffrn_reflns_limit_l_min -3
_diffrn_reflns_number 1561
_diffrn_reflns_theta_full 27.0
_diffrn_reflns_theta_max 27.0
_diffrn_reflns_theta_min 2.9
_diffrn_standards_decay_% 0
_diffrn_standards_interval_count 0
_diffrn_standards_interval_time 0
_diffrn_standards_number 0
_exptl_absorpt_coefficient_mu 0.721
_exptl_absorpt_correction_T_max 0.900
_exptl_absorpt_correction_T_min 0.717
_exptl_absorpt_correction_type multi-scan
_exptl_absorpt_process_details '(SADABS; Sheldrick, 1996)'
_exptl_crystal_colour Colorless
_exptl_crystal_density_diffrn 1.759
_exptl_crystal_density_method 'not measured'
_exptl_crystal_description Prism
_exptl_crystal_F_000 392
_exptl_crystal_size_max 0.42
_exptl_crystal_size_mid 0.21
_exptl_crystal_size_min 0.15
_refine_diff_density_max 0.41
_refine_diff_density_min -0.28
_refine_ls_abs_structure_details 'Flack (1983), 82 Friedel pairs'
_refine_ls_abs_structure_Flack -0.10(10)
_refine_ls_extinction_method none
_refine_ls_goodness_of_fit_ref 1.187
_refine_ls_hydrogen_treatment constr
_refine_ls_matrix_type full
_refine_ls_number_parameters 100
_refine_ls_number_reflns 876
_refine_ls_number_restraints 2
_refine_ls_restrained_S_all 1.186
_refine_ls_R_factor_all 0.037
_refine_ls_R_factor_gt 0.034
_refine_ls_shift/su_max 0.001
_refine_ls_shift/su_mean 0.000
_refine_ls_structure_factor_coef Fsqd
_refine_ls_weighting_details 'calc w=1/[\s^2^(Fo^2^)+(0.0732P)^2^+2.0212P] where P=(Fo^2^+2Fc^2^)/3'
_refine_ls_weighting_scheme calc
_refine_ls_wR_factor_gt 0.116
_refine_ls_wR_factor_ref 0.124
_reflns_number_gt 839
_reflns_number_total 876
_reflns_threshold_expression I>2\s(I)
_cod_data_source_file xu2280.cif
_cod_data_source_block I
_cod_depositor_comments
;
The following automatic conversions were performed:
'_symmetry_cell_setting' value 'Monoclinic' changed to 'monoclinic'
according to '/home/saulius/struct/CIF-dictionaries/cif_core.dic'
dictionary named 'cif_core.dic' version 2.4.1 from 2010-06-29.

Automatic conversion script
Id: cif_fix_enum 1527 2010-12-29 10:47:43Z saulius 

The following automatic conversions were performed:

'_symmetry_cell_setting' value 'Monoclinic' changed to 'monoclinic'
according to /home/saulius/struct/CIF-dictionaries/cif_core.dic
dictionary named 'cif_core.dic' version 2.4.1 from 2010-06-29.

Automatic conversion script
Id: cif_fix_values 1715 2011-07-08 13:25:40Z adriana 
;
_cod_original_cell_volume 718.19(13)
_cod_original_sg_symbol_H-M 'C c'
_cod_database_code 2214460
_cod_database_fobs_code 2214460

loop_
_symmetry_equiv_pos_as_xyz
'x, y, z'
'x, -y, z+1/2'
'x+1/2, y+1/2, z'
'x+1/2, -y+1/2, z+1/2'

loop_
_atom_site_type_symbol
_atom_site_label
_atom_site_fract_x
_atom_site_fract_y
_atom_site_fract_z
_atom_site_U_iso_or_equiv
_atom_site_adp_type
_atom_site_calc_flag
_atom_site_refinement_flags
_atom_site_occupancy
K K1 0.50000(12) 0.56252(10) 0.50000(14) 0.0192(3) Uani d . 1
O O1 0.6110(4) 0.8267(4) 0.5299(6) 0.0203(8) Uani d . 1
O O2 0.8346(4) 0.8883(4) 0.5947(6) 0.0203(8) Uani d . 1
O O3 0.7334(4) 0.6285(3) 0.3048(6) 0.0202(8) Uani d . 1
H H3 0.8143 0.5933 0.3621 0.030 Uiso calc R 1
O O4 0.6024(4) 0.6425(4) -0.1149(6) 0.0214(8) Uani d . 1
O O5 0.7244(4) 0.8251(3) -0.0892(6) 0.0212(8) Uani d . 1
H H5 0.6844 0.8079 -0.2120 0.032 Uiso calc R 1
O O6 0.8351(5) 0.5749(4) 0.7211(7) 0.0273(9) Uani d . 1
H H61 0.8632 0.6450 0.7751 0.041 Uiso calc R 1
H H62 0.8621 0.5636 0.6381 0.041 Uiso calc R 1
C C1 0.7049(6) 0.8543(5) 0.4753(8) 0.0158(10) Uani d . 1
C C2 0.6503(6) 0.8418(5) 0.2466(8) 0.0163(10) Uani d . 1
H H2A 0.6570 0.9236 0.1921 0.020 Uiso calc R 1
H H2B 0.5477 0.8151 0.1729 0.020 Uiso calc R 1
C C3 0.7450(6) 0.7435(5) 0.2164(7) 0.0163(11) Uani d . 1
H H3A 0.8482 0.7717 0.2860 0.020 Uiso calc R 1
C C4 0.6835(6) 0.7304(5) -0.0148(8) 0.0153(10) Uani d . 1

loop_
_atom_site_aniso_label
_atom_site_aniso_U_11
_atom_site_aniso_U_22
_atom_site_aniso_U_33
_atom_site_aniso_U_12
_atom_site_aniso_U_13
_atom_site_aniso_U_23
K1 0.0231(5) 0.0221(5) 0.0108(5) 0.0012(5) 0.0076(4) -0.0016(5)
O1 0.0222(18) 0.0286(19) 0.0117(18) 0.0017(16) 0.0098(16) 0.0009(15)
O2 0.0234(19) 0.0249(18) 0.0124(18) -0.0062(16) 0.0092(16) -0.0031(16)
O3 0.027(2) 0.0168(16) 0.017(2) 0.0058(15) 0.0117(17) 0.0033(14)
O4 0.0211(19) 0.0282(19) 0.0129(18) -0.0082(16) 0.0072(16) -0.0055(15)
O5 0.026(2) 0.0260(19) 0.0121(17) -0.0078(16) 0.0097(16) -0.0032(15)
O6 0.030(2) 0.032(2) 0.022(2) -0.0099(19) 0.0149(18) -0.0025(18)
C1 0.024(3) 0.009(2) 0.014(3) 0.0053(18) 0.009(2) 0.0013(17)
C2 0.017(2) 0.020(2) 0.010(2) 0.003(2) 0.006(2) 0.0007(19)
C3 0.015(2) 0.025(2) 0.009(3) -0.0009(19) 0.007(2) 0.000(2)
C4 0.019(2) 0.017(2) 0.014(2) 0.0032(19) 0.011(2) 0.0000(18)

loop_
_atom_type_symbol
_atom_type_description
_atom_type_scat_dispersion_real
_atom_type_scat_dispersion_imag
_atom_type_scat_source
C C 0.0033 0.0016 'International Tables Vol C Tables 4.2.6.8 and 6.1.1.4'
H H 0.0000 0.0000 'International Tables Vol C Tables 4.2.6.8 and 6.1.1.4'
O O 0.0106 0.0060 'International Tables Vol C Tables 4.2.6.8 and 6.1.1.4'
K K 0.2009 0.2494 'International Tables Vol C Tables 4.2.6.8 and 6.1.1.4'

loop_
_geom_angle_atom_site_label_1
_geom_angle_atom_site_label_2
_geom_angle_atom_site_label_3
_geom_angle_site_symmetry_1
_geom_angle_site_symmetry_3
_geom_angle
O4 K1 O2 1_556 4_464 147.89(13)
O4 K1 O4 1_556 2_565 126.01(15)
O2 K1 O4 4_464 2_565 85.38(12)
O4 K1 O2 1_556 3_445 83.42(12)
O2 K1 O2 4_464 3_445 106.65(14)
O4 K1 O2 2_565 3_445 88.08(13)
O4 K1 O5 1_556 4_465 85.55(12)
O2 K1 O5 4_464 4_465 70.55(11)
O4 K1 O5 2_565 4_465 139.62(12)
O2 K1 O5 3_445 4_465 69.48(12)
O4 K1 O1 1_556 . 72.57(11)
O2 K1 O1 4_464 . 84.69(12)
O4 K1 O1 2_565 . 123.58(12)
O2 K1 O1 3_445 . 147.59(12)
O5 K1 O1 4_465 . 86.90(11)
O4 K1 O6 1_556 . 71.32(12)
O2 K1 O6 4_464 . 120.74(12)
O4 K1 O6 2_565 . 70.91(12)
O2 K1 O6 3_445 . 125.09(12)
O5 K1 O6 4_465 . 149.39(12)
O1 K1 O6 . . 67.50(11)
O4 K1 O3 1_556 2_565 70.60(11)
O2 K1 O3 4_464 2_565 141.05(12)
O4 K1 O3 2_565 2_565 55.67(11)
O2 K1 O3 3_445 2_565 75.66(11)
O5 K1 O3 4_465 2_565 139.64(12)
O1 K1 O3 . 2_565 114.59(11)
O6 K1 O3 . 2_565 50.32(11)
C1 O1 K1 . . 121.6(3)
C1 O2 K1 . 4_565 135.4(3)
C1 O2 K1 . 3 125.8(3)
K1 O2 K1 4_565 3 92.34(12)
C3 O3 K1 . 2_564 115.4(3)
C3 O3 H3 . . 108.4
K1 O3 H3 2_564 . 108.4
C4 O4 K1 . 1_554 132.6(3)
C4 O4 K1 . 2_564 131.3(4)
K1 O4 K1 1_554 2_564 95.41(12)
C4 O5 K1 . 4_564 136.1(3)
C4 O5 H5 . . 103.1
K1 O5 H5 4_564 . 103.1
K1 O6 H61 . . 109.5
K1 O6 H62 . . 109.5
H61 O6 H62 . . 109.5
O2 C1 O1 . . 124.9(5)
O2 C1 C2 . . 119.0(5)
O1 C1 C2 . . 116.1(5)
C1 C2 C3 . . 109.3(4)
C1 C2 H2A . . 109.8
C3 C2 H2A . . 109.8
C1 C2 H2B . . 109.8
C3 C2 H2B . . 109.8
H2A C2 H2B . . 108.3
O3 C3 C4 . . 112.1(4)
O3 C3 C2 . . 106.5(4)
C4 C3 C2 . . 107.7(4)
O3 C3 H3A . . 110.1
C4 C3 H3A . . 110.1
C2 C3 H3A . . 110.1
O4 C4 O5 . . 125.6(5)
O4 C4 C3 . . 121.9(5)
O5 C4 C3 . . 112.4(4)

loop_
_geom_bond_atom_site_label_1
_geom_bond_atom_site_label_2
_geom_bond_site_symmetry_2
_geom_bond_distance
_geom_bond_publ_flag
K1 O1 . 2.972(4) yes
K1 O2 3_445 2.858(4) yes
K1 O2 4_464 2.689(4) yes
K1 O3 2_565 3.094(4) yes
K1 O4 1_556 2.671(4) yes
K1 O4 2_565 2.740(4) yes
K1 O5 4_465 2.876(4) yes
K1 O6 . 3.038(5) yes
O1 C1 . 1.285(7) ?
O2 C1 . 1.243(6) ?
O2 K1 4_565 2.689(4) ?
O2 K1 3 2.858(4) ?
O3 C3 . 1.415(7) ?
O3 K1 2_564 3.094(4) ?
O3 H3 . 0.8200 ?
O4 C4 . 1.222(6) ?
O4 K1 1_554 2.671(4) ?
O4 K1 2_564 2.740(4) ?
O5 C4 . 1.318(6) ?
O5 K1 4_564 2.876(4) ?
O5 H5 . 0.8200 ?
O6 H61 . 0.8200 ?
O6 H62 . 0.8200 ?
C1 C2 . 1.524(7) ?
C2 C3 . 1.531(7) ?
C2 H2A . 0.9700 ?
C2 H2B . 0.9700 ?
C3 C4 . 1.529(6) ?
C3 H3A . 0.9800 ?

loop_
_geom_hbond_atom_site_label_D
_geom_hbond_atom_site_label_H
_geom_hbond_atom_site_label_A
_geom_hbond_site_symmetry_A
_geom_hbond_distance_DH
_geom_hbond_distance_HA
_geom_hbond_distance_DA
_geom_hbond_angle_DHA
_geom_hbond_publ_flag
O3 H3 O6 2_564 0.82 2.13 2.607(5) 117 yes
O5 H5 O1 1_554 0.82 1.70 2.491(5) 160 yes
O6 H61 O1 4_565 0.82 2.34 2.831(6) 119 yes
O6 H62 O3 . 0.82 2.27 2.815(6) 124 yes

loop_
_geom_torsion_atom_site_label_1
_geom_torsion_atom_site_label_2
_geom_torsion_atom_site_label_3
_geom_torsion_atom_site_label_4
_geom_torsion_site_symmetry_1
_geom_torsion
O4 K1 O1 C1 1_556 127.0(4)
O2 K1 O1 C1 4_464 -76.0(4)
O4 K1 O1 C1 2_565 4.9(4)
O2 K1 O1 C1 3_445 171.0(3)
O5 K1 O1 C1 4_465 -146.7(4)
O6 K1 O1 C1 . 50.5(4)
O3 K1 O1 C1 2_565 68.7(4)
K1 K1 O1 C1 2_564 -33.2(4)
K1 O2 C1 O1 4_565 -3.5(8)
K1 O2 C1 O1 3 -147.1(4)
K1 O2 C1 C2 4_565 177.4(3)
K1 O2 C1 C2 3 33.8(6)
K1 O1 C1 O2 . -112.4(5)
K1 O1 C1 C2 . 66.7(5)
O2 C1 C2 C3 . 59.7(6)
O1 C1 C2 C3 . -119.5(5)
K1 O3 C3 C4 2_564 -21.2(5)
K1 O3 C3 C2 2_564 96.4(4)
C1 C2 C3 O3 . 57.7(5)
C1 C2 C3 C4 . 178.1(4)
K1 O4 C4 O5 1_554 12.0(8)
K1 O4 C4 O5 2_564 -179.5(3)
K1 O4 C4 C3 1_554 -170.3(3)
K1 O4 C4 C3 2_564 -1.8(7)
K1 O5 C4 O4 4_564 -126.8(5)
K1 O5 C4 C3 4_564 55.3(6)
O3 C3 C4 O4 . 17.0(7)
C2 C3 C4 O4 . -99.9(6)
O3 C3 C4 O5 . -165.0(4)
C2 C3 C4 O5 . 78.1(5)
